data_4316358
loop_
_publ_author_name
'Iurii L. Malaestean'
'Victor Ch. Kravtsov'
'Manfred Speldrich'
'Galina Dulcevscaia'
'Yurii A. Simonov'
'Janusz Lipkowski'
'Arkady Ellern'
'Svetlana G. Baca'
'Paul K\"ogerler'

_publ_section_title
;
 One-Dimensional Coordination Polymers from Hexanuclear Manganese
 Carboxylate Clusters Featuring a {MnII4MnIII2(\m4-O)2} Core and Spacer
 Linkers
;
_journal_name_full 'Inorganic Chemistry'
_journal_page_first 7764
_journal_page_last 7772
_journal_paper_doi 10.1021/ic100541m
_journal_volume 49
_journal_year 2010
_chemical_formula_sum 'C52 H86 Mn6 N6 O24'
_chemical_formula_weight 1508.91
_chemical_name_systematic
; 
 ? 
;
_space_group_IT_number 88
_symmetry_cell_setting tetragonal
_symmetry_space_group_name_Hall '-I 4ad'
_symmetry_space_group_name_H-M 'I 41/a :2'
_atom_sites_solution_hydrogens geom
_atom_sites_solution_primary direct
_atom_sites_solution_secondary difmap
_audit_creation_method SHELXL-97
_audit_update_record
;
2010-03-22 # Formatted by publCIF
;
_cell_angle_alpha 90.00
_cell_angle_beta 90.00
_cell_angle_gamma 90.00
_cell_formula_units_Z 8
_cell_length_a 18.782(3)
_cell_length_b 18.782(3)
_cell_length_c 41.025(10)
_cell_measurement_temperature 173(2)
_cell_volume 14472(5)
_computing_structure_refinement 'SHELXL-97 (Sheldrick, 1997)'
_computing_structure_solution 'SHELXS-97 (Sheldrick, 1990)'
_diffrn_ambient_temperature 173(2)
_diffrn_measured_fraction_theta_full 0.997
_diffrn_measured_fraction_theta_max 0.997
_diffrn_radiation_monochromator graphite
_diffrn_radiation_source 'fine-focus sealed tube'
_diffrn_radiation_type MoK\a
_diffrn_radiation_wavelength 0.71073
_diffrn_reflns_av_R_equivalents 0.0929
_diffrn_reflns_av_sigmaI/netI 0.0532
_diffrn_reflns_limit_h_max 18
_diffrn_reflns_limit_h_min -18
_diffrn_reflns_limit_k_max 18
_diffrn_reflns_limit_k_min -18
_diffrn_reflns_limit_l_max 40
_diffrn_reflns_limit_l_min -40
_diffrn_reflns_number 37069
_diffrn_reflns_theta_full 20.83
_diffrn_reflns_theta_max 20.83
_diffrn_reflns_theta_min 1.83
_exptl_absorpt_coefficient_mu 1.087
_exptl_absorpt_correction_T_max 0.7803
_exptl_absorpt_correction_T_min 0.7088
_exptl_absorpt_correction_type multi-scan
_exptl_absorpt_process_details SADABS
_exptl_crystal_density_diffrn 1.385
_exptl_crystal_density_method 'not measured'
_exptl_crystal_F_000 6256
_exptl_crystal_size_max 0.34
_exptl_crystal_size_mid 0.28
_exptl_crystal_size_min 0.24
_refine_diff_density_max 0.412
_refine_diff_density_min -0.573
_refine_diff_density_rms 0.089
_refine_ls_extinction_method none
_refine_ls_goodness_of_fit_ref 1.007
_refine_ls_hydrogen_treatment constr
_refine_ls_matrix_type full
_refine_ls_number_parameters 456
_refine_ls_number_reflns 3790
_refine_ls_number_restraints 148
_refine_ls_restrained_S_all 1.011
_refine_ls_R_factor_all 0.1458
_refine_ls_R_factor_gt 0.0696
_refine_ls_shift/su_max 0.002
_refine_ls_shift/su_mean 0.000
_refine_ls_structure_factor_coef Fsqd
_refine_ls_weighting_details 'calc w=1/[\s^2^(Fo^2^)+(0.1640P)^2^+0.0000P] where P=(Fo^2^+2Fc^2^)/3'
_refine_ls_weighting_scheme calc
_refine_ls_wR_factor_gt 0.1924
_refine_ls_wR_factor_ref 0.2357
_reflns_number_gt 2155
_reflns_number_total 3790
_reflns_threshold_expression >2sigma(I)
_cod_data_source_file ic100541m_si_001_2.cif
_cod_data_source_block 53a
_cod_depositor_comments
;
The following automatic conversions were performed:

'_symmetry_cell_setting' value 'Tetragonal' changed to 'tetragonal'
according to the built-in table from CIF Core dictionary named
'cif_core.dic' version 2.4.1 from 2010-06-29.

Automatic conversion script
Id: cif_fix_values 1646 2011-03-28 12:23:43Z adriana 
;
_cod_original_sg_symbol_H-M 'I 41/a'
_cod_database_code 4316358

loop_
_symmetry_equiv_pos_as_xyz
'x, y, z'
'-x+1/2, -y, z+1/2'
'-y+3/4, x+1/4, z+1/4'
'y+3/4, -x+3/4, z+3/4'
'x+1/2, y+1/2, z+1/2'
'-x+1, -y+1/2, z+1'
'-y+5/4, x+3/4, z+3/4'
'y+5/4, -x+5/4, z+5/4'
'-x, -y, -z'
'x-1/2, y, -z-1/2'
'y-3/4, -x-1/4, -z-1/4'
'-y-3/4, x-3/4, -z-3/4'
'-x+1/2, -y+1/2, -z+1/2'
'x, y+1/2, -z'
'y-1/4, -x+1/4, -z+1/4'
'-y-1/4, x-1/4, -z-1/4'

loop_
_atom_site_label
_atom_site_type_symbol
_atom_site_fract_x
_atom_site_fract_y
_atom_site_fract_z
_atom_site_U_iso_or_equiv
_atom_site_adp_type
_atom_site_occupancy
_atom_site_symmetry_multiplicity
_atom_site_calc_flag
_atom_site_refinement_flags
_atom_site_disorder_assembly
_atom_site_disorder_group
Mn1 Mn 0.49493(8) 0.34574(7) 0.05382(4) 0.0719(6) Uani 1 1 d . . .
Mn2 Mn 0.54786(9) 0.16269(8) 0.17029(4) 0.0856(6) Uani 1 1 d . . .
Mn3 Mn 0.57189(7) 0.27108(7) 0.11257(4) 0.0719(6) Uani 1 1 d . . .
N1 N 0.5003(5) 0.4486(4) 0.02363(19) 0.077(2) Uani 1 1 d . . .
C1 C 0.4400(6) 0.4736(5) 0.0116(2) 0.075(3) Uani 1 1 d . . .
H1 H 0.3961 0.4561 0.0197 0.090 Uiso 1 1 calc R . .
C2 C 0.5603(5) 0.4757(5) 0.0125(3) 0.081(3) Uani 1 1 d . . .
H2 H 0.6044 0.4600 0.0213 0.097 Uiso 1 1 calc R . .
N2 N 0.6122(6) 0.0734(5) 0.1965(2) 0.101(3) Uani 1 1 d DU . .
N3 N 0.6890(8) -0.0274(7) 0.2311(3) 0.165(6) Uani 1 1 d DU . .
C3 C 0.6761(8) 0.0830(7) 0.2062(3) 0.133(5) Uani 1 1 d DU . .
H3 H 0.6982 0.1271 0.2012 0.160 Uiso 1 1 calc R . .
C4 C 0.7148(9) 0.0334(7) 0.2234(4) 0.154(6) Uani 1 1 d DU . .
H4 H 0.7621 0.0447 0.2297 0.185 Uiso 1 1 calc R . .
C5 C 0.6231(10) -0.0373(8) 0.2225(4) 0.180(7) Uani 1 1 d DU . .
H5 H 0.5995 -0.0793 0.2296 0.216 Uiso 1 1 calc R . .
C6 C 0.5855(8) 0.0118(7) 0.2032(3) 0.142(5) Uani 1 1 d DU . .
H6 H 0.5399 -0.0005 0.1949 0.170 Uiso 1 1 calc R . .
O1 O 0.4644(4) 0.2984(4) 0.00950(18) 0.093(2) Uani 1 1 d D A .
C7 C 0.5000 0.2500 -0.0047(3) 0.106(6) Uani 1 2 d SD . .
C8 C 0.5269(12) 0.2523(12) -0.0404(4) 0.135(10) Uani 0.50 1 d PDU A -1
H8 H 0.5764 0.2334 -0.0429 0.162 Uiso 0.50 1 calc PR A -1
C9 C 0.520(2) 0.3311(12) -0.0504(5) 0.170(10) Uani 0.50 1 d PDU A -1
H9A H 0.5503 0.3370 -0.0697 0.256 Uiso 0.50 1 d PR A -1
H9B H 0.5316 0.3680 -0.0343 0.256 Uiso 0.50 1 d PR A -1
H9C H 0.4700 0.3355 -0.0567 0.256 Uiso 0.50 1 d PR A -1
C10 C 0.4723(19) 0.2107(13) -0.0601(5) 0.170(10) Uani 0.50 1 d PDU A -1
H10A H 0.4270 0.2210 -0.0492 0.256 Uiso 0.50 1 d PR A -1
H10B H 0.4866 0.1615 -0.0554 0.256 Uiso 0.50 1 d PR A -1
H10C H 0.4667 0.2166 -0.0837 0.256 Uiso 0.50 1 d PR A -1
O2 O 0.6051(4) 0.3383(4) 0.03944(18) 0.085(2) Uani 1 1 d . . .
O3 O 0.6497(3) 0.2758(4) 0.08132(19) 0.0814(19) Uani 1 1 d . . .
C11 C 0.6520(6) 0.3064(6) 0.0532(3) 0.092(4) Uani 1 1 d D B .
C12 C 0.7254(5) 0.2990(6) 0.0381(3) 0.125(5) Uani 1 1 d DU . .
H12A H 0.7385 0.2478 0.0371 0.250 Uiso 0.50 1 calc PR B 1
H12B H 0.7607 0.3260 0.0511 0.250 Uiso 0.50 1 calc PR B 2
C13 C 0.7243(7) 0.3294(9) 0.0026(3) 0.186(7) Uani 1 1 d DU C .
H13A H 0.6978 0.2969 -0.0116 0.279 Uiso 1 1 calc R . .
H13B H 0.7732 0.3343 -0.0054 0.279 Uiso 1 1 calc R . .
H13C H 0.7011 0.3762 0.0027 0.279 Uiso 1 1 calc R . .
C14 C 0.7806(9) 0.3404(12) 0.0590(5) 0.149(11) Uani 0.50 1 d PD C 1
H14A H 0.7599 0.3857 0.0661 0.223 Uiso 0.50 1 calc PR C 1
H14B H 0.8234 0.3497 0.0460 0.223 Uiso 0.50 1 calc PR C 1
H14C H 0.7934 0.3120 0.0782 0.223 Uiso 0.50 1 calc PR C 1
C14A C 0.7467(12) 0.2198(9) 0.0357(6) 0.221(19) Uani 0.50 1 d PDU C 2
H14D H 0.7678 0.2045 0.0564 0.331 Uiso 0.50 1 d PR C 2
H14E H 0.7816 0.2140 0.0181 0.331 Uiso 0.50 1 d PR C 2
H14F H 0.7046 0.1906 0.0310 0.331 Uiso 0.50 1 d PR C 2
O4 O 0.3956(3) 0.3833(3) 0.07104(18) 0.0835(19) Uani 1 1 d . . .
O5 O 0.3908(3) 0.3403(3) 0.12201(16) 0.0780(18) Uani 1 1 d . . .
C15 C 0.3723(5) 0.3825(5) 0.0998(3) 0.086(3) Uani 1 1 d D . .
C16 C 0.3130(8) 0.4336(8) 0.1081(3) 0.157(7) Uani 1 1 d DU . .
H16 H 0.3295 0.4615 0.1274 0.189 Uiso 1 1 calc R . .
C17 C 0.2986(9) 0.4861(9) 0.0817(4) 0.227(11) Uani 1 1 d D . .
H17A H 0.3420 0.5134 0.0773 0.340 Uiso 1 1 d R . .
H17B H 0.2606 0.5186 0.0886 0.340 Uiso 1 1 d R . .
H17C H 0.2839 0.4608 0.0620 0.340 Uiso 1 1 d R . .
C18 C 0.2485(8) 0.3940(11) 0.1186(6) 0.301(16) Uani 1 1 d D . .
H18A H 0.2111 0.4278 0.1247 0.422 Uiso 1 1 d R . .
H18B H 0.2602 0.3639 0.1373 0.422 Uiso 1 1 d R . .
H18C H 0.2316 0.3641 0.1006 0.422 Uiso 1 1 d R . .
O6 O 0.4990(5) 0.1901(4) 0.21413(19) 0.112(3) Uani 1 1 d . . .
C19 C 0.5000 0.2500 0.2278(3) 0.110(6) Uani 1 2 d SD . .
C20 C 0.5000 0.2500 0.2652(4) 0.183(13) Uani 1 2 d SD . .
C21 C 0.4567(12) 0.3076(10) 0.2782(4) 0.177(9) Uani 0.80 1 d PD C 1
H21A H 0.4396 0.2947 0.3000 0.266 Uiso 0.80 1 calc PR C 1
H21B H 0.4159 0.3159 0.2638 0.266 Uiso 0.80 1 calc PR C 1
H21C H 0.4854 0.3511 0.2796 0.266 Uiso 0.80 1 calc PR C 1
C21A C 0.5779(11) 0.260(4) 0.2759(9) 0.21(5) Uiso 0.20 1 d PD C 2
H21D H 0.5898 0.3107 0.2763 0.308 Uiso 0.20 1 d PR C 2
H21E H 0.6092 0.2353 0.2605 0.308 Uiso 0.20 1 d PR C 2
H21F H 0.5844 0.2397 0.2977 0.308 Uiso 0.20 1 d PR C 2
O7 O 0.6361(5) 0.2276(4) 0.18501(19) 0.102(2) Uani 1 1 d . . .
O8 O 0.6379(4) 0.3089(3) 0.1446(2) 0.090(2) Uani 1 1 d . . .
C22 C 0.6565(6) 0.2837(7) 0.1728(3) 0.095(4) Uani 1 1 d D D .
C23 C 0.7103(8) 0.3362(7) 0.1882(3) 0.137(5) Uani 1 1 d D . .
C24 C 0.6687(10) 0.3975(7) 0.2032(4) 0.129(7) Uani 0.69 1 d PD D 1
H24A H 0.7021 0.4323 0.2124 0.193 Uiso 0.69 1 d PR D 1
H24B H 0.6376 0.3796 0.2205 0.193 Uiso 0.69 1 d PR D 1
H24C H 0.6399 0.4203 0.1863 0.193 Uiso 0.69 1 d PR D 1
C25 C 0.7565(14) 0.2982(12) 0.2115(7) 0.240(16) Uani 0.69 1 d PDU D 1
H25A H 0.7991 0.2788 0.2009 0.360 Uiso 0.69 1 d PR D 1
H25B H 0.7281 0.2591 0.2205 0.360 Uiso 0.69 1 d PR D 1
H25C H 0.7708 0.3305 0.2291 0.360 Uiso 0.69 1 d PR D 1
C24A C 0.708(3) 0.327(4) 0.2250(5) 0.26(4) Uani 0.31 1 d PDU D 2
H24D H 0.7398 0.2881 0.2309 0.395 Uiso 0.31 1 d PR D 2
H24E H 0.6593 0.3159 0.2319 0.395 Uiso 0.31 1 d PR D 2
H24F H 0.7237 0.3710 0.2359 0.395 Uiso 0.31 1 d PR D 2
C25A C 0.7816(11) 0.328(2) 0.1739(9) 0.144(17) Uani 0.31 1 d PDU D 2
H25D H 0.8152 0.3595 0.1853 0.216 Uiso 0.31 1 calc PR D 2
H25E H 0.7800 0.3412 0.1508 0.216 Uiso 0.31 1 calc PR D 2
H25F H 0.7973 0.2786 0.1760 0.216 Uiso 0.31 1 calc PR D 2
O9 O 0.4874(4) 0.0762(4) 0.1514(2) 0.096(2) Uani 1 1 d . . .
O10 O 0.4571(3) 0.1152(3) 0.10232(16) 0.0757(18) Uani 1 1 d . . .
C26 C 0.4670(6) 0.0659(6) 0.1229(3) 0.085(3) Uani 1 1 d . . .
C27 C 0.4507(10) -0.0093(6) 0.1109(3) 0.140(6) Uani 1 1 d . . .
H27 H 0.4810 -0.0145 0.0910 0.168 Uiso 1 1 calc R . .
C28 C 0.3743(9) -0.0120(9) 0.0978(4) 0.192(9) Uani 1 1 d . . .
H28A H 0.3642 -0.0599 0.0895 0.289 Uiso 1 1 calc R . .
H28B H 0.3689 0.0227 0.0801 0.289 Uiso 1 1 calc R . .
H28C H 0.3409 -0.0006 0.1154 0.289 Uiso 1 1 calc R . .
C29 C 0.4780(15) -0.0639(8) 0.1331(4) 0.262(14) Uani 1 1 d . . .
H29A H 0.5252 -0.0499 0.1410 0.394 Uiso 1 1 calc R . .
H29B H 0.4814 -0.1095 0.1216 0.394 Uiso 1 1 calc R . .
H29C H 0.4455 -0.0690 0.1517 0.394 Uiso 1 1 calc R . .
O11 O 0.5000 0.2500 0.08184(18) 0.065(2) Uani 1 2 d S . .
O12 O 0.5000 0.2500 0.14295(19) 0.077(3) Uani 1 2 d S . .
O1W O 0.825(3) 0.274(3) 0.1185(15) 0.18(2) Uiso 0.19 1 d P . .
O2W O 0.952(3) 0.263(5) 0.1221(17) 0.14(2) Uiso 0.15 1 d P . .
O3W O 0.873(4) 0.373(3) 0.0797(15) 0.19(2) Uiso 0.19 1 d P E 2
O4W O 0.819(4) 0.327(4) 0.0976(18) 0.19(3) Uiso 0.18 1 d P E 2

loop_
_atom_site_aniso_label
_atom_site_aniso_U_11
_atom_site_aniso_U_22
_atom_site_aniso_U_33
_atom_site_aniso_U_23
_atom_site_aniso_U_13
_atom_site_aniso_U_12
Mn1 0.0714(10) 0.0578(9) 0.0864(11) 0.0074(8) 0.0044(8) -0.0090(7)
Mn2 0.1129(14) 0.0583(10) 0.0855(12) -0.0050(8) -0.0188(10) 0.0159(9)
Mn3 0.0690(10) 0.0605(10) 0.0860(12) -0.0114(8) -0.0071(8) 0.0006(7)
N1 0.082(6) 0.059(5) 0.091(6) -0.002(4) -0.012(5) -0.023(5)
C1 0.064(7) 0.075(7) 0.085(7) 0.008(6) 0.012(6) -0.030(6)
C2 0.064(7) 0.067(7) 0.112(8) 0.018(6) -0.009(6) -0.033(5)
N2 0.142(8) 0.066(5) 0.095(6) -0.024(5) -0.044(6) 0.029(6)
N3 0.208(13) 0.093(7) 0.195(12) -0.021(8) -0.116(11) 0.050(9)
C3 0.170(11) 0.079(7) 0.150(12) -0.018(7) -0.084(11) 0.016(7)
C4 0.188(13) 0.091(9) 0.185(15) -0.025(9) -0.099(12) 0.047(8)
C5 0.223(15) 0.089(9) 0.229(18) 0.022(10) -0.114(15) 0.019(10)
C6 0.146(11) 0.078(8) 0.201(15) 0.033(9) -0.057(11) 0.024(7)
O1 0.112(6) 0.075(5) 0.091(5) -0.003(4) -0.006(5) -0.020(4)
C7 0.141(17) 0.107(16) 0.069(12) 0.000 0.000 -0.037(13)
C8 0.12(2) 0.21(3) 0.070(17) 0.020(17) 0.010(12) 0.03(2)
C9 0.22(2) 0.22(3) 0.075(14) 0.024(15) -0.002(15) -0.01(2)
C10 0.22(2) 0.22(3) 0.075(14) 0.024(15) -0.002(15) -0.01(2)
O2 0.073(5) 0.081(5) 0.101(5) 0.007(4) 0.008(4) -0.008(4)
O3 0.058(4) 0.080(5) 0.107(6) -0.017(4) -0.007(4) -0.005(3)
C11 0.082(9) 0.074(8) 0.119(11) -0.004(8) 0.023(8) -0.022(7)
C12 0.060(8) 0.114(10) 0.201(13) 0.014(10) 0.042(9) 0.007(7)
C13 0.126(13) 0.211(18) 0.222(15) 0.034(14) 0.093(13) -0.005(12)
C14 0.052(14) 0.16(3) 0.23(3) 0.01(2) -0.015(18) -0.022(16)
C14A 0.12(2) 0.35(5) 0.19(3) 0.00(4) 0.10(2) 0.04(3)
O4 0.077(5) 0.078(5) 0.095(5) 0.018(4) 0.010(4) 0.008(4)
O5 0.081(4) 0.062(4) 0.091(5) 0.016(4) 0.019(4) 0.015(4)
C15 0.079(8) 0.076(8) 0.103(9) 0.019(7) 0.022(7) 0.015(6)
C16 0.169(14) 0.179(15) 0.124(11) 0.023(11) 0.012(11) 0.115(13)
C17 0.27(2) 0.24(2) 0.174(15) 0.023(15) -0.019(15) 0.19(2)
C18 0.092(13) 0.43(4) 0.38(4) -0.02(3) 0.066(19) 0.076(19)
O6 0.153(7) 0.083(5) 0.099(5) -0.001(5) -0.017(5) 0.021(5)
C19 0.166(18) 0.081(13) 0.085(12) 0.000 0.000 0.048(12)
C20 0.34(4) 0.150(19) 0.055(12) 0.000 0.000 0.10(2)
C21 0.23(2) 0.21(2) 0.084(12) -0.052(13) 0.062(14) -0.019(19)
O7 0.132(7) 0.069(5) 0.104(6) -0.021(5) -0.034(5) 0.017(5)
O8 0.091(5) 0.070(4) 0.109(6) -0.022(4) -0.015(5) -0.011(4)
C22 0.112(10) 0.080(9) 0.094(9) -0.031(8) -0.040(8) 0.014(8)
C23 0.164(14) 0.121(11) 0.127(11) -0.018(10) -0.073(11) -0.020(11)
C24 0.20(2) 0.073(11) 0.117(15) -0.021(11) -0.002(14) -0.022(13)
C25 0.24(3) 0.26(3) 0.22(3) -0.13(3) -0.07(3) -0.04(3)
C24A 0.26(4) 0.26(4) 0.27(4) -0.003(11) -0.006(11) -0.003(11)
C25A 0.10(3) 0.14(3) 0.19(4) -0.03(3) -0.08(3) -0.03(3)
O9 0.121(6) 0.073(5) 0.095(5) 0.017(4) -0.015(5) -0.004(4)
O10 0.076(4) 0.056(4) 0.095(5) 0.003(4) -0.015(4) -0.001(3)
C26 0.085(8) 0.068(8) 0.103(9) 0.017(7) -0.014(7) 0.000(6)
C27 0.234(18) 0.061(8) 0.125(11) 0.016(7) -0.060(11) -0.049(9)
C28 0.213(19) 0.193(18) 0.172(15) 0.043(13) -0.041(14) -0.143(16)
C29 0.54(4) 0.068(10) 0.180(17) 0.023(11) -0.06(2) -0.020(16)
O11 0.062(5) 0.060(5) 0.072(5) 0.000 0.000 0.003(4)
O12 0.097(7) 0.053(5) 0.080(6) 0.000 0.000 0.010(4)

loop_
_atom_type_symbol
_atom_type_description
_atom_type_scat_dispersion_real
_atom_type_scat_dispersion_imag
_atom_type_scat_source
C C 0.0033 0.0016 'International Tables Vol C Tables 4.2.6.8 and 6.1.1.4'
H H 0.0000 0.0000 'International Tables Vol C Tables 4.2.6.8 and 6.1.1.4'
N N 0.0061 0.0033 'International Tables Vol C Tables 4.2.6.8 and 6.1.1.4'
O O 0.0106 0.0060 'International Tables Vol C Tables 4.2.6.8 and 6.1.1.4'
Mn Mn 0.3368 0.7283 'International Tables Vol C Tables 4.2.6.8 and 6.1.1.4'

loop_
_geom_angle_atom_site_label_1
_geom_angle_atom_site_label_2
_geom_angle_atom_site_label_3
_geom_angle
_geom_angle_site_symmetry_1
_geom_angle_site_symmetry_3
_geom_angle_publ_flag
O1 Mn1 O4 100.9(3) . . ?
O1 Mn1 O11 97.0(2) . . ?
O4 Mn1 O11 98.1(2) . . ?
O1 Mn1 O2 89.9(3) . . ?
O4 Mn1 O2 163.6(3) . . ?
O11 Mn1 O2 92.9(2) . . ?
O1 Mn1 N1 84.3(3) . . ?
O4 Mn1 N1 86.5(3) . . ?
O11 Mn1 N1 174.9(3) . . ?
O2 Mn1 N1 82.2(3) . . ?
O1 Mn1 O10 171.0(3) . 6_554 ?
O4 Mn1 O10 87.2(3) . 6_554 ?
O11 Mn1 O10 77.7(2) . 6_554 ?
O2 Mn1 O10 83.2(3) . 6_554 ?
N1 Mn1 O10 100.4(2) . 6_554 ?
O1 Mn1 Mn3 126.9(2) . . ?
O4 Mn1 Mn3 107.4(2) . . ?
O11 Mn1 Mn3 35.98(12) . . ?
O2 Mn1 Mn3 74.9(2) . . ?
N1 Mn1 Mn3 140.3(2) . . ?
O10 Mn1 Mn3 45.55(16) 6_554 . ?
O6 Mn2 O9 105.5(3) . . ?
O6 Mn2 O7 87.5(3) . . ?
O9 Mn2 O7 161.6(3) . . ?
O6 Mn2 O12 94.4(3) . . ?
O9 Mn2 O12 99.6(2) . . ?
O7 Mn2 O12 92.0(2) . . ?
O6 Mn2 O5 166.8(3) . 6_554 ?
O9 Mn2 O5 86.2(3) . 6_554 ?
O7 Mn2 O5 82.5(3) . 6_554 ?
O12 Mn2 O5 77.4(2) . 6_554 ?
O6 Mn2 N2 90.5(3) . . ?
O9 Mn2 N2 84.0(3) . . ?
O7 Mn2 N2 83.0(3) . . ?
O12 Mn2 N2 172.9(3) . . ?
O5 Mn2 N2 96.9(3) 6_554 . ?
O6 Mn2 Mn3 123.5(2) . . ?
O9 Mn2 Mn3 107.2(2) . . ?
O7 Mn2 Mn3 74.6(2) . . ?
O12 Mn2 Mn3 35.68(12) . . ?
O5 Mn2 Mn3 45.22(16) 6_554 . ?
N2 Mn2 Mn3 137.4(3) . . ?
O12 Mn3 O11 83.4(3) . . ?
O12 Mn3 O8 95.0(3) . . ?
O11 Mn3 O8 170.0(2) . . ?
O12 Mn3 O3 170.3(2) . . ?
O11 Mn3 O3 96.1(3) . . ?
O8 Mn3 O3 87.1(3) . . ?
O12 Mn3 O5 85.04(18) . 6_554 ?
O11 Mn3 O5 98.24(17) . 6_554 ?
O8 Mn3 O5 91.4(3) . 6_554 ?
O3 Mn3 O5 85.5(3) . 6_554 ?
O12 Mn3 O10 98.66(16) . 6_554 ?
O11 Mn3 O10 84.33(18) . 6_554 ?
O8 Mn3 O10 86.2(3) . 6_554 ?
O3 Mn3 O10 90.9(3) . 6_554 ?
O5 Mn3 O10 175.7(2) 6_554 6_554 ?
O12 Mn3 Mn3 41.54(18) . 6_554 ?
O11 Mn3 Mn3 41.86(17) . 6_554 ?
O8 Mn3 Mn3 135.7(2) . 6_554 ?
O3 Mn3 Mn3 137.18(19) . 6_554 ?
O5 Mn3 Mn3 92.15(17) 6_554 6_554 ?
O10 Mn3 Mn3 92.02(17) 6_554 6_554 ?
O12 Mn3 Mn1 105.80(16) . . ?
O11 Mn3 Mn1 41.63(10) . . ?
O8 Mn3 Mn1 130.5(2) . . ?
O3 Mn3 Mn1 79.6(2) . . ?
O5 Mn3 Mn1 133.92(18) 6_554 . ?
O10 Mn3 Mn1 47.13(18) 6_554 . ?
Mn3 Mn3 Mn1 71.58(5) 6_554 . ?
O12 Mn3 Mn2 42.58(10) . . ?
O11 Mn3 Mn2 105.27(15) . . ?
O8 Mn3 Mn2 79.6(2) . . ?
O3 Mn3 Mn2 129.1(2) . . ?
O5 Mn3 Mn2 46.57(18) 6_554 . ?
O10 Mn3 Mn2 136.06(17) 6_554 . ?
Mn3 Mn3 Mn2 71.41(5) 6_554 . ?
Mn1 Mn3 Mn2 142.95(6) . . ?
C2 N1 C1 117.7(8) . . ?
C2 N1 Mn1 123.4(8) . . ?
C1 N1 Mn1 117.6(7) . . ?
N1 C1 C2 121.4(9) . 9_665 ?
N1 C2 C1 120.9(9) . 9_665 ?
C3 N2 C6 115.3(11) . . ?
C3 N2 Mn2 121.9(9) . . ?
C6 N2 Mn2 122.7(9) . . ?
C4 N3 C5 114.9(13) . . ?
N2 C3 C4 124.1(14) . . ?
N3 C4 C3 122.0(15) . . ?
N3 C5 C6 122.5(16) . . ?
N2 C6 C5 120.8(14) . . ?
C7 O1 Mn1 123.7(7) . . ?
O1 C7 O1 125.3(13) . 6_554 ?
O1 C7 C8 106.4(10) . 6_554 ?
O1 C7 C8 125.9(11) 6_554 6_554 ?
O1 C7 C8 125.9(11) . . ?
O1 C7 C8 106.4(10) 6_554 . ?
C8 C7 C8 38.1(17) 6_554 . ?
C10 C8 C9 107.3(16) . . ?
C10 C8 C7 105.5(12) . . ?
C9 C8 C7 104.5(13) . . ?
C11 O2 Mn1 127.3(7) . . ?
C11 O3 Mn3 129.4(7) . . ?
O2 C11 O3 128.0(9) . . ?
O2 C11 C12 121.2(11) . . ?
O3 C11 C12 110.8(11) . . ?
C11 C12 C14A 110.5(10) . . ?
C11 C12 C14 109.4(10) . . ?
C14A C12 C14 110.2(11) . . ?
C11 C12 C13 109.5(9) . . ?
C14A C12 C13 107.3(10) . . ?
C14 C12 C13 109.9(10) . . ?
C15 O4 Mn1 128.0(6) . . ?
C15 O5 Mn3 123.3(7) . 6_554 ?
C15 O5 Mn2 141.4(7) . 6_554 ?
Mn3 O5 Mn2 88.2(2) 6_554 6_554 ?
O4 C15 O5 126.3(9) . . ?
O4 C15 C16 117.4(10) . . ?
O5 C15 C16 116.1(10) . . ?
C18 C16 C17 113.2(12) . . ?
C18 C16 C15 110.4(11) . . ?
C17 C16 C15 113.1(10) . . ?
C19 O6 Mn2 126.9(7) . . ?
O6 C19 O6 126.9(13) 6_554 . ?
O6 C19 C20 116.6(7) 6_554 . ?
O6 C19 C20 116.6(7) . . ?
C21 C20 C21 136.9(18) . 6_554 ?
C21 C20 C19 111.5(9) . . ?
C21 C20 C19 111.5(9) 6_554 . ?
C21 C20 C21A 109.7(16) . . ?
C21 C20 C21A 57(3) 6_554 . ?
C19 C20 C21A 106.6(16) . . ?
C21 C20 C21A 57(3) . 6_554 ?
C21 C20 C21A 109.7(16) 6_554 6_554 ?
C19 C20 C21A 106.6(16) . 6_554 ?
C21A C20 C21A 147(3) . 6_554 ?
C22 O7 Mn2 127.9(7) . . ?
C22 O8 Mn3 129.9(7) . . ?
O7 C22 O8 126.4(9) . . ?
O7 C22 C23 125.6(11) . . ?
O8 C22 C23 108.0(11) . . ?
C25A C23 C25 70.9(19) . . ?
C25A C23 C24A 114.4(18) . . ?
C25 C23 C24A 47(2) . . ?
C25A C23 C24 135(2) . . ?
C25 C23 C24 114.0(12) . . ?
C24A C23 C24 70(3) . . ?
C25A C23 C22 111.4(13) . . ?
C25 C23 C22 110.0(12) . . ?
C24A C23 C22 108.6(15) . . ?
C24 C23 C22 108.3(10) . . ?
C26 O9 Mn2 128.6(7) . . ?
C26 O10 Mn3 127.3(7) . 6_554 ?
C26 O10 Mn1 138.7(7) . 6_554 ?
Mn3 O10 Mn1 87.3(2) 6_554 6_554 ?
O9 C26 O10 123.9(10) . . ?
O9 C26 C27 120.5(11) . . ?
O10 C26 C27 115.6(11) . . ?
C29 C27 C26 112.2(12) . . ?
C29 C27 C28 121.4(14) . . ?
C26 C27 C28 109.4(13) . . ?
Mn3 O11 Mn3 96.3(3) . 6_554 ?
Mn3 O11 Mn1 120.23(7) . 6_554 ?
Mn3 O11 Mn1 102.39(6) 6_554 6_554 ?
Mn3 O11 Mn1 102.39(6) . . ?
Mn3 O11 Mn1 120.23(7) 6_554 . ?
Mn1 O11 Mn1 114.9(3) 6_554 . ?
Mn3 O12 Mn3 96.9(4) 6_554 . ?
Mn3 O12 Mn2 101.73(7) 6_554 6_554 ?
Mn3 O12 Mn2 118.61(7) . 6_554 ?
Mn3 O12 Mn2 118.61(7) 6_554 . ?
Mn3 O12 Mn2 101.73(7) . . ?
Mn2 O12 Mn2 118.1(4) 6_554 . ?
O2W O2W O2W 88(2) 12_756 15_665 ?
O1W O4W O3W 133(7) . . ?

loop_
_geom_bond_atom_site_label_1
_geom_bond_atom_site_label_2
_geom_bond_distance
_geom_bond_site_symmetry_2
_geom_bond_publ_flag
Mn1 O1 2.104(8) . ?
Mn1 O4 2.116(7) . ?
Mn1 O11 2.136(4) . ?
Mn1 O2 2.156(7) . ?
Mn1 N1 2.297(8) . ?
Mn1 O10 2.305(7) 6_554 ?
Mn1 Mn3 3.141(2) . ?
Mn2 O6 2.084(9) . ?
Mn2 O9 2.128(8) . ?
Mn2 O7 2.144(9) . ?
Mn2 O12 2.181(4) . ?
Mn2 O5 2.293(7) 6_554 ?
Mn2 N2 2.331(9) . ?
Mn2 Mn3 3.155(2) . ?
Mn3 O12 1.880(5) . ?
Mn3 O11 1.889(5) . ?
Mn3 O8 1.940(7) . ?
Mn3 O3 1.946(8) . ?
Mn3 O5 2.241(6) 6_554 ?
Mn3 O10 2.244(6) 6_554 ?
Mn3 Mn3 2.814(3) 6_554 ?
N1 C2 1.318(11) . ?
N1 C1 1.322(12) . ?
C1 C2 1.372(12) 9_665 ?
C2 C1 1.372(12) 9_665 ?
N2 C3 1.275(15) . ?
N2 C6 1.290(15) . ?
N3 C4 1.280(18) . ?
N3 C5 1.301(19) . ?
C3 C4 1.378(16) . ?
C5 C6 1.408(17) . ?
O1 C7 1.271(9) . ?
C7 O1 1.271(9) 6_554 ?
C7 C8 1.550(10) 6_554 ?
C7 C8 1.550(10) . ?
C8 C10 1.520(10) . ?
C8 C9 1.542(10) . ?
O2 C11 1.206(13) . ?
O3 C11 1.291(12) . ?
C11 C12 1.518(13) . ?
C12 C14A 1.543(16) . ?
C12 C14 1.556(16) . ?
C12 C13 1.562(14) . ?
O4 C15 1.257(11) . ?
O5 C15 1.257(11) . ?
O5 Mn3 2.241(6) 6_554 ?
O5 Mn2 2.293(7) 6_554 ?
C15 C16 1.509(13) . ?
C16 C18 1.486(16) . ?
C16 C17 1.487(14) . ?
O6 C19 1.258(9) . ?
C19 O6 1.258(9) 6_554 ?
C19 C20 1.533(16) . ?
C20 C21 1.456(14) . ?
C20 C21 1.456(14) 6_554 ?
C20 C21A 1.539(19) . ?
C20 C21A 1.539(19) 6_554 ?
O7 C22 1.228(14) . ?
O8 C22 1.297(13) . ?
C22 C23 1.548(13) . ?
C23 C25A 1.472(18) . ?
C23 C25 1.475(15) . ?
C23 C24A 1.518(19) . ?
C23 C24 1.520(15) . ?
O9 C26 1.246(12) . ?
O10 C26 1.266(12) . ?
O10 Mn3 2.244(6) 6_554 ?
O10 Mn1 2.305(7) 6_554 ?
C26 C27 1.526(15) . ?
C27 C29 1.466(19) . ?
C27 C28 1.53(2) . ?
O11 Mn3 1.889(5) 6_554 ?
O11 Mn1 2.136(4) 6_554 ?
O12 Mn3 1.880(5) 6_554 ?
O12 Mn2 2.181(4) 6_554 ?
O1W O4W 1.33(8) . ?
O2W O2W 1.35(7) 12_756 ?
O2W O2W 1.35(7) 15_665 ?
O3W O4W 1.53(8) . ?
